data_7040075
loop_
_publ_author_name
'Wiesner, Sven'
'Wagner, Arne'
'Kaifer, Elisabeth'
'Himmel, Hans-J\"org'

_publ_section_title
;
 The control of the electronic structure of dinuclear copper complexes of
 redox-active tetrakisguanidine ligands by the environment.
;
_journal_issue 40
_journal_name_full 'Dalton transactions (Cambridge, England : 2003)'
_journal_page_first 15828
_journal_page_last 15839
_journal_paper_doi 10.1039/c6dt02128j
_journal_volume 45
_journal_year 2016
_chemical_formula_sum 'C25 H49 Cl8 Cu4 N13'
_chemical_formula_weight 1069.53
_chemical_name_systematic
;                                                                              
 ?                                                                             
;
_space_group_IT_number 2
_symmetry_cell_setting triclinic
_symmetry_space_group_name_Hall '-P 1'
_symmetry_space_group_name_H-M 'P -1'
_atom_sites_solution_hydrogens geom
_atom_sites_solution_primary direct
_atom_sites_solution_secondary difmap
_audit_creation_method SHELXL-97
_audit_update_record
;
2016-05-19 deposited with the CCDC.
2016-07-20 downloaded from the CCDC.
;
_cell_angle_alpha 68.28(3)
_cell_angle_beta 75.70(3)
_cell_angle_gamma 77.19(3)
_cell_formula_units_Z 1
_cell_length_a 8.9110(18)
_cell_length_b 11.271(2)
_cell_length_c 12.327(3)
_cell_measurement_reflns_used 6472
_cell_measurement_temperature 100
_cell_measurement_theta_max 30.18
_cell_measurement_theta_min 1.81
_cell_volume 1102.8(5)
_computing_cell_refinement 'DENZO/SKALEPACK (Bruker AXS, 1997-2009)'
_computing_data_collection 'COLLECT (Bruker AXS, 1997-2009)'
_computing_data_reduction 'DENZO/SKALEPACK (Bruker AXS, 1997-2009)'
_computing_molecular_graphics 'XPMA (Zsolnai, Huttner, 1994)'
_computing_publication_material 'SHELXL-97 (Sheldrick, 1997)'
_computing_structure_refinement 'SHELXL-97 (Sheldrick, 1997)'
_computing_structure_solution 'SHELXS-97 (Sheldrick, 1997)'
_diffrn_ambient_temperature 100
_diffrn_measured_fraction_theta_full 0.991
_diffrn_measured_fraction_theta_max 0.991
_diffrn_measurement_device_type 'NONIUS KAPPA CCD'
_diffrn_measurement_method 'O-Scan    '
_diffrn_radiation_monochromator graphite
_diffrn_radiation_source 'fine-focus sealed tube'
_diffrn_radiation_type MoK\a
_diffrn_radiation_wavelength 0.71073
_diffrn_reflns_av_R_equivalents 0.0504
_diffrn_reflns_av_sigmaI/netI 0.0727
_diffrn_reflns_limit_h_max 12
_diffrn_reflns_limit_h_min -12
_diffrn_reflns_limit_k_max 15
_diffrn_reflns_limit_k_min -15
_diffrn_reflns_limit_l_max 16
_diffrn_reflns_limit_l_min -17
_diffrn_reflns_number 18477
_diffrn_reflns_theta_full 30.18
_diffrn_reflns_theta_max 30.18
_diffrn_reflns_theta_min 1.81
_exptl_absorpt_coefficient_mu 2.423
_exptl_absorpt_correction_T_max 0.7937
_exptl_absorpt_correction_T_min 0.5302
_exptl_absorpt_correction_type empirical
_exptl_absorpt_process_details SADABS
_exptl_crystal_colour black
_exptl_crystal_density_diffrn 1.610
_exptl_crystal_density_method 'not measured'
_exptl_crystal_description 'box shaped'
_exptl_crystal_F_000 542
_exptl_crystal_size_max 0.30
_exptl_crystal_size_mid 0.15
_exptl_crystal_size_min 0.10
_platon_squeeze_details
;
;
_refine_diff_density_max 2.020
_refine_diff_density_min -2.086
_refine_diff_density_rms 0.136
_refine_ls_extinction_method none
_refine_ls_goodness_of_fit_ref 1.039
_refine_ls_hydrogen_treatment constr
_refine_ls_matrix_type full
_refine_ls_number_parameters 234
_refine_ls_number_reflns 6472
_refine_ls_number_restraints 0
_refine_ls_restrained_S_all 1.039
_refine_ls_R_factor_all 0.0873
_refine_ls_R_factor_gt 0.0607
_refine_ls_shift/su_max 0.001
_refine_ls_shift/su_mean 0.000
_refine_ls_structure_factor_coef Fsqd
_refine_ls_weighting_details 'calc w=1/[\s^2^(Fo^2^)+(0.0496P)^2^+3.8567P] where P=(Fo^2^+2Fc^2^)/3'
_refine_ls_weighting_scheme calc
_refine_ls_wR_factor_gt 0.1439
_refine_ls_wR_factor_ref 0.1545
_reflns_number_gt 4689
_reflns_number_total 6472
_reflns_threshold_expression >2sigma(I)
_cod_data_source_file c6dt02128j2.cif
_cod_data_source_block sw360ssq
_cod_depositor_comments 'Adding full bibliography for 7040075--7040078.cif.'
_cod_original_cell_volume 1102.8(4)
_cod_original_sg_symbol_H-M P-1
_cod_database_code 7040075

loop_
_symmetry_equiv_pos_as_xyz
'x, y, z'
'-x, -y, -z'

loop_
_atom_site_label
_atom_site_type_symbol
_atom_site_fract_x
_atom_site_fract_y
_atom_site_fract_z
_atom_site_U_iso_or_equiv
_atom_site_adp_type
_atom_site_occupancy
_atom_site_symmetry_multiplicity
_atom_site_calc_flag
_atom_site_refinement_flags
_atom_site_disorder_group
Cu1 Cu 0.95338(5) 0.32954(5) 0.34373(4) 0.02074(13) Uani 1 1 d . .
Cu2 Cu 0.09172(11) 0.86039(7) 0.02135(7) 0.0622(3) Uani 1 1 d . .
Cl1 Cl 1.11903(12) 0.18374(10) 0.45076(9) 0.0274(2) Uani 1 1 d . .
Cl2 Cl 0.75593(14) 0.34853(13) 0.48820(11) 0.0474(4) Uani 1 1 d . .
Cl3 Cl 0.23726(12) 0.67646(10) 0.03567(11) 0.0312(2) Uani 1 1 d . .
Cl4 Cl -0.17368(12) 0.93097(11) 0.06236(11) 0.0332(2) Uani 1 1 d . .
N1 N 1.0661(4) 0.2996(3) 0.1932(3) 0.0208(6) Uani 1 1 d . .
N2 N 1.3220(4) 0.1932(3) 0.1584(3) 0.0246(7) Uani 1 1 d . .
N3 N 1.1075(4) 0.0790(3) 0.2333(3) 0.0234(7) Uani 1 1 d . .
N4 N 0.8746(4) 0.4923(3) 0.2249(3) 0.0209(6) Uani 1 1 d . .
N5 N 0.7893(4) 0.6498(3) 0.3154(3) 0.0262(7) Uani 1 1 d . .
N6 N 0.6150(4) 0.5959(3) 0.2342(3) 0.0235(7) Uani 1 1 d . .
C1 C 1.0450(4) 0.3939(4) 0.0936(3) 0.0201(7) Uani 1 1 d . .
C2 C 0.9269(4) 0.5063(4) 0.1106(3) 0.0200(7) Uani 1 1 d . .
C3 C 0.8840(4) 0.6074(4) 0.0187(3) 0.0218(7) Uani 0.50 1 d P 1
H3 H 0.8092 0.6758 0.0303 0.026 Uiso 0.50 1 calc PR 1
N7 N 0.8840(4) 0.6074(4) 0.0187(3) 0.0218(7) Uani 0.50 1 d P 2
C4 C 1.1693(5) 0.1868(4) 0.1928(4) 0.0229(8) Uani 1 1 d . .
C5 C 1.3829(5) 0.3069(4) 0.1532(5) 0.0318(10) Uani 1 1 d . .
H5A H 1.3697 0.3750 0.0797 0.048 Uiso 1 1 calc R .
H5B H 1.4920 0.2844 0.1579 0.048 Uiso 1 1 calc R .
H5C H 1.3265 0.3352 0.2185 0.048 Uiso 1 1 calc R .
C6 C 1.4376(5) 0.0976(4) 0.1154(4) 0.0299(9) Uani 1 1 d . .
H6A H 1.4924 0.0411 0.1778 0.045 Uiso 1 1 calc R .
H6B H 1.5108 0.1413 0.0488 0.045 Uiso 1 1 calc R .
H6C H 1.3850 0.0482 0.0916 0.045 Uiso 1 1 calc R .
C7 C 1.1923(5) -0.0491(4) 0.2880(4) 0.0326(10) Uani 1 1 d . .
H7A H 1.2861 -0.0395 0.3072 0.049 Uiso 1 1 calc R .
H7B H 1.2193 -0.0962 0.2333 0.049 Uiso 1 1 calc R .
H7C H 1.1272 -0.0952 0.3591 0.049 Uiso 1 1 calc R .
C8 C 0.9365(5) 0.0822(4) 0.2533(4) 0.0279(9) Uani 1 1 d . .
H8A H 0.8920 0.0774 0.3338 0.042 Uiso 1 1 calc R .
H8B H 0.9149 0.0101 0.2389 0.042 Uiso 1 1 calc R .
H8C H 0.8915 0.1611 0.2001 0.042 Uiso 1 1 calc R .
C9 C 0.7565(4) 0.5851(4) 0.2569(4) 0.0218(8) Uani 1 1 d . .
C10 C 0.9525(5) 0.6520(5) 0.3199(5) 0.0324(10) Uani 1 1 d . .
H10A H 0.9836 0.5822 0.3874 0.049 Uiso 1 1 calc R .
H10B H 0.9603 0.7325 0.3267 0.049 Uiso 1 1 calc R .
H10C H 1.0197 0.6429 0.2487 0.049 Uiso 1 1 calc R .
C11 C 0.6705(5) 0.7022(5) 0.3986(5) 0.0395(12) Uani 1 1 d . .
H11A H 0.6396 0.7926 0.3601 0.059 Uiso 1 1 calc R .
H11B H 0.7133 0.6904 0.4667 0.059 Uiso 1 1 calc R .
H11C H 0.5810 0.6580 0.4233 0.059 Uiso 1 1 calc R .
C12 C 0.5022(5) 0.7149(4) 0.2188(4) 0.0278(9) Uani 1 1 d . .
H12A H 0.4310 0.7096 0.2924 0.042 Uiso 1 1 calc R .
H12B H 0.4448 0.7255 0.1586 0.042 Uiso 1 1 calc R .
H12C H 0.5571 0.7873 0.1953 0.042 Uiso 1 1 calc R .
C13 C 0.5668(5) 0.4904(4) 0.2142(4) 0.0308(9) Uani 1 1 d . .
H13A H 0.6004 0.4972 0.1322 0.046 Uiso 1 1 calc R .
H13B H 0.4549 0.4959 0.2344 0.046 Uiso 1 1 calc R .
H13C H 0.6136 0.4091 0.2630 0.046 Uiso 1 1 calc R .

loop_
_atom_site_aniso_label
_atom_site_aniso_U_11
_atom_site_aniso_U_22
_atom_site_aniso_U_33
_atom_site_aniso_U_23
_atom_site_aniso_U_13
_atom_site_aniso_U_12
Cu1 0.0201(2) 0.0191(2) 0.0205(2) -0.00651(19) -0.00289(18) 0.00109(17)
Cu2 0.1005(6) 0.0439(4) 0.0419(4) -0.0258(3) -0.0355(4) 0.0355(4)
Cl1 0.0274(5) 0.0280(5) 0.0264(5) -0.0104(4) -0.0099(4) 0.0050(4)
Cl2 0.0353(6) 0.0448(7) 0.0288(6) 0.0037(5) 0.0092(5) 0.0154(5)
Cl3 0.0226(5) 0.0269(5) 0.0422(6) -0.0132(5) -0.0031(4) 0.0003(4)
Cl4 0.0267(5) 0.0323(6) 0.0396(6) -0.0103(5) -0.0057(4) -0.0052(4)
N1 0.0227(16) 0.0186(15) 0.0225(16) -0.0100(13) -0.0048(13) 0.0008(12)
N2 0.0215(16) 0.0212(16) 0.0297(19) -0.0096(14) -0.0057(14) 0.0027(13)
N3 0.0239(16) 0.0179(16) 0.0275(18) -0.0082(14) -0.0041(14) -0.0007(12)
N4 0.0205(15) 0.0173(15) 0.0239(16) -0.0072(13) -0.0051(13) 0.0013(12)
N5 0.0207(16) 0.0250(17) 0.036(2) -0.0159(16) -0.0043(14) -0.0011(13)
N6 0.0216(16) 0.0226(17) 0.0259(17) -0.0094(14) -0.0053(13) 0.0010(13)
C1 0.0182(17) 0.0224(18) 0.0224(18) -0.0094(15) -0.0047(14) -0.0038(14)
C2 0.0181(17) 0.0211(18) 0.0214(18) -0.0075(15) -0.0037(14) -0.0031(14)
C3 0.0174(16) 0.0234(18) 0.0230(18) -0.0071(15) -0.0033(13) -0.0012(13)
N7 0.0174(16) 0.0234(18) 0.0230(18) -0.0071(15) -0.0033(13) -0.0012(13)
C4 0.0243(19) 0.0203(18) 0.0240(19) -0.0080(16) -0.0062(15) 0.0000(15)
C5 0.026(2) 0.024(2) 0.046(3) -0.015(2) -0.0040(19) -0.0030(16)
C6 0.024(2) 0.028(2) 0.033(2) -0.0132(19) 0.0000(17) 0.0033(16)
C7 0.033(2) 0.021(2) 0.039(3) -0.0076(19) -0.0045(19) 0.0005(17)
C8 0.027(2) 0.028(2) 0.030(2) -0.0087(18) -0.0068(17) -0.0048(16)
C9 0.0195(17) 0.0179(18) 0.025(2) -0.0074(15) -0.0020(15) 0.0003(14)
C10 0.026(2) 0.032(2) 0.046(3) -0.021(2) -0.0109(19) -0.0003(17)
C11 0.029(2) 0.051(3) 0.053(3) -0.039(3) -0.006(2) 0.002(2)
C12 0.0228(19) 0.025(2) 0.029(2) -0.0067(17) -0.0024(16) 0.0024(16)
C13 0.026(2) 0.031(2) 0.040(3) -0.016(2) -0.0082(18) -0.0034(17)

loop_
_atom_type_symbol
_atom_type_description
_atom_type_scat_dispersion_real
_atom_type_scat_dispersion_imag
_atom_type_scat_source
C C 0.0033 0.0016 'International Tables Vol C Tables 4.2.6.8 and 6.1.1.4'
H H 0.0000 0.0000 'International Tables Vol C Tables 4.2.6.8 and 6.1.1.4'
N N 0.0061 0.0033 'International Tables Vol C Tables 4.2.6.8 and 6.1.1.4'
Cl Cl 0.1484 0.1585 'International Tables Vol C Tables 4.2.6.8 and 6.1.1.4'
Cu Cu 0.3201 1.2651 'International Tables Vol C Tables 4.2.6.8 and 6.1.1.4'

loop_
_geom_angle_atom_site_label_1
_geom_angle_atom_site_label_2
_geom_angle_atom_site_label_3
_geom_angle
_geom_angle_site_symmetry_1
_geom_angle_site_symmetry_3
N4 Cu1 N1 79.27(14) . .
N4 Cu1 Cl2 94.04(11) . .
N1 Cu1 Cl2 158.38(11) . .
N4 Cu1 Cl1 158.80(10) . .
N1 Cu1 Cl1 93.55(10) . .
Cl2 Cu1 Cl1 99.30(5) . .
Cl3 Cu2 Cl4 135.91(7) . .
Cl3 Cu2 Cl4 127.21(6) . 2_575
Cl4 Cu2 Cl4 96.77(5) . 2_575
Cu2 Cl4 Cu2 83.23(5) . 2_575
C1 N1 C4 121.2(3) . .
C1 N1 Cu1 116.9(3) . .
C4 N1 Cu1 121.7(3) . .
C4 N2 C6 124.5(4) . .
C4 N2 C5 119.7(3) . .
C6 N2 C5 115.6(3) . .
C4 N3 C7 123.8(4) . .
C4 N3 C8 120.8(3) . .
C7 N3 C8 113.8(3) . .
C2 N4 C9 119.5(3) . .
C2 N4 Cu1 117.6(3) . .
C9 N4 Cu1 122.6(3) . .
C9 N5 C11 122.9(3) . .
C9 N5 C10 121.3(3) . .
C11 N5 C10 114.7(4) . .
C9 N6 C12 123.0(3) . .
C9 N6 C13 121.1(3) . .
C12 N6 C13 115.8(3) . .
N1 C1 N7 125.4(4) . 2_765
N1 C1 C3 125.4(4) . 2_765
N7 C1 C3 0.0(3) 2_765 2_765
N1 C1 C2 114.0(3) . .
N7 C1 C2 120.5(3) 2_765 .
C3 C1 C2 120.5(3) 2_765 .
N4 C2 C3 125.9(4) . .
N4 C2 C1 112.0(3) . .
C3 C2 C1 122.1(3) . .
C2 C3 C1 117.4(3) . 2_765
C2 C3 H3 121.3 . .
C1 C3 H3 121.3 2_765 .
N3 C4 N2 124.4(4) . .
N3 C4 N1 116.6(3) . .
N2 C4 N1 118.8(4) . .
N2 C5 H5A 109.5 . .
N2 C5 H5B 109.5 . .
H5A C5 H5B 109.5 . .
N2 C5 H5C 109.5 . .
H5A C5 H5C 109.5 . .
H5B C5 H5C 109.5 . .
N2 C6 H6A 109.5 . .
N2 C6 H6B 109.5 . .
H6A C6 H6B 109.5 . .
N2 C6 H6C 109.5 . .
H6A C6 H6C 109.5 . .
H6B C6 H6C 109.5 . .
N3 C7 H7A 109.5 . .
N3 C7 H7B 109.5 . .
H7A C7 H7B 109.5 . .
N3 C7 H7C 109.5 . .
H7A C7 H7C 109.5 . .
H7B C7 H7C 109.5 . .
N3 C8 H8A 109.5 . .
N3 C8 H8B 109.5 . .
H8A C8 H8B 109.5 . .
N3 C8 H8C 109.5 . .
H8A C8 H8C 109.5 . .
H8B C8 H8C 109.5 . .
N5 C9 N6 123.6(4) . .
N5 C9 N4 117.9(3) . .
N6 C9 N4 118.2(4) . .
N5 C10 H10A 109.5 . .
N5 C10 H10B 109.5 . .
H10A C10 H10B 109.5 . .
N5 C10 H10C 109.5 . .
H10A C10 H10C 109.5 . .
H10B C10 H10C 109.5 . .
N5 C11 H11A 109.5 . .
N5 C11 H11B 109.5 . .
H11A C11 H11B 109.5 . .
N5 C11 H11C 109.5 . .
H11A C11 H11C 109.5 . .
H11B C11 H11C 109.5 . .
N6 C12 H12A 109.5 . .
N6 C12 H12B 109.5 . .
H12A C12 H12B 109.5 . .
N6 C12 H12C 109.5 . .
H12A C12 H12C 109.5 . .
H12B C12 H12C 109.5 . .
N6 C13 H13A 109.5 . .
N6 C13 H13B 109.5 . .
H13A C13 H13B 109.5 . .
N6 C13 H13C 109.5 . .
H13A C13 H13C 109.5 . .
H13B C13 H13C 109.5 . .

loop_
_geom_bond_atom_site_label_1
_geom_bond_atom_site_label_2
_geom_bond_distance
_geom_bond_site_symmetry_2
Cu1 N4 1.988(3) .
Cu1 N1 1.990(3) .
Cu1 Cl2 2.2091(14) .
Cu1 Cl1 2.2140(14) .
Cu2 Cl3 2.1589(14) .
Cu2 Cl4 2.3139(15) .
Cu2 Cl4 2.3920(16) 2_575
Cl4 Cu2 2.3921(16) 2_575
N1 C1 1.316(5) .
N1 C4 1.395(5) .
N2 C4 1.332(5) .
N2 C6 1.470(5) .
N2 C5 1.473(5) .
N3 C4 1.320(5) .
N3 C7 1.469(5) .
N3 C8 1.476(5) .
N4 C2 1.332(5) .
N4 C9 1.403(5) .
N5 C9 1.312(5) .
N5 C11 1.468(6) .
N5 C10 1.475(5) .
N6 C9 1.328(5) .
N6 C12 1.467(5) .
N6 C13 1.468(5) .
C1 N7 1.377(5) 2_765
C1 C3 1.377(5) 2_765
C1 C2 1.501(5) .
C2 C3 1.339(5) .
C3 C1 1.377(5) 2_765
C3 H3 0.9300 .
C5 H5A 0.9600 .
C5 H5B 0.9600 .
C5 H5C 0.9600 .
C6 H6A 0.9600 .
C6 H6B 0.9600 .
C6 H6C 0.9600 .
C7 H7A 0.9600 .
C7 H7B 0.9600 .
C7 H7C 0.9600 .
C8 H8A 0.9600 .
C8 H8B 0.9600 .
C8 H8C 0.9600 .
C10 H10A 0.9600 .
C10 H10B 0.9600 .
C10 H10C 0.9600 .
C11 H11A 0.9600 .
C11 H11B 0.9600 .
C11 H11C 0.9600 .
C12 H12A 0.9600 .
C12 H12B 0.9600 .
C12 H12C 0.9600 .
C13 H13A 0.9600 .
C13 H13B 0.9600 .
C13 H13C 0.9600 .

loop_
_geom_torsion_atom_site_label_1
_geom_torsion_atom_site_label_2
_geom_torsion_atom_site_label_3
_geom_torsion_atom_site_label_4
_geom_torsion
_geom_torsion_site_symmetry_1
_geom_torsion_site_symmetry_4
Cl3 Cu2 Cl4 Cu2 -176.27(8) . 2_575
Cl4 Cu2 Cl4 Cu2 0.0 2_575 2_575
N4 Cu1 N1 C1 2.7(3) . .
Cl2 Cu1 N1 C1 76.3(4) . .
Cl1 Cu1 N1 C1 -157.1(3) . .
N4 Cu1 N1 C4 179.4(3) . .
Cl2 Cu1 N1 C4 -107.0(3) . .
Cl1 Cu1 N1 C4 19.6(3) . .
N1 Cu1 N4 C2 0.1(3) . .
Cl2 Cu1 N4 C2 -159.1(3) . .
Cl1 Cu1 N4 C2 71.8(4) . .
N1 Cu1 N4 C9 173.7(3) . .
Cl2 Cu1 N4 C9 14.4(3) . .
Cl1 Cu1 N4 C9 -114.6(3) . .
C4 N1 C1 N7 1.4(6) . 2_765
Cu1 N1 C1 N7 178.1(3) . 2_765
C4 N1 C1 C3 1.4(6) . 2_765
Cu1 N1 C1 C3 178.1(3) . 2_765
C4 N1 C1 C2 178.5(3) . .
Cu1 N1 C1 C2 -4.8(4) . .
C9 N4 C2 C3 4.5(6) . .
Cu1 N4 C2 C3 178.2(3) . .
C9 N4 C2 C1 -176.3(3) . .
Cu1 N4 C2 C1 -2.5(4) . .
N1 C1 C2 N4 4.7(5) . .
N7 C1 C2 N4 -178.1(3) 2_765 .
C3 C1 C2 N4 -178.1(3) 2_765 .
N1 C1 C2 C3 -176.0(4) . .
N7 C1 C2 C3 1.2(6) 2_765 .
C3 C1 C2 C3 1.2(6) 2_765 .
N4 C2 C3 C1 178.0(4) . 2_765
C1 C2 C3 C1 -1.2(6) . 2_765
C7 N3 C4 N2 24.0(7) . .
C8 N3 C4 N2 -171.1(4) . .
C7 N3 C4 N1 -152.2(4) . .
C8 N3 C4 N1 12.6(6) . .
C6 N2 C4 N3 25.2(7) . .
C5 N2 C4 N3 -159.5(4) . .
C6 N2 C4 N1 -158.6(4) . .
C5 N2 C4 N1 16.6(6) . .
C1 N1 C4 N3 -116.1(4) . .
Cu1 N1 C4 N3 67.3(4) . .
C1 N1 C4 N2 67.4(5) . .
Cu1 N1 C4 N2 -109.2(4) . .
C11 N5 C9 N6 23.4(7) . .
C10 N5 C9 N6 -169.0(4) . .
C11 N5 C9 N4 -151.4(4) . .
C10 N5 C9 N4 16.2(6) . .
C12 N6 C9 N5 29.8(6) . .
C13 N6 C9 N5 -154.8(4) . .
C12 N6 C9 N4 -155.3(4) . .
C13 N6 C9 N4 20.0(6) . .
C2 N4 C9 N5 -118.1(4) . .
Cu1 N4 C9 N5 68.5(4) . .
C2 N4 C9 N6 66.8(5) . .
Cu1 N4 C9 N6 -106.6(4) . .

loop_
_platon_squeeze_void_nr
_platon_squeeze_void_average_x
_platon_squeeze_void_average_y
_platon_squeeze_void_average_z
_platon_squeeze_void_volume
_platon_squeeze_void_count_electrons
_platon_squeeze_void_content
1 0.500 1.000 0.500 90 41 ' '
